data_2019266
loop_
_publ_author_name
'Jacobs, Danielle L.'
'Chan, Benny C.'
'O'Connor, Abby R.'

_publ_section_title
;
 <i>N</i>-[2-(Pyridin-2-yl)ethyl]-derivatives of methane-, benzene- and
 toluenesulfonamide: prospective ligands for metal coordination
;
_journal_coeditor_code YP3050
_journal_issue 11
_journal_name_full 'Acta Crystallographica Section C'
_journal_page_first 1397
_journal_page_last 1401
_journal_paper_doi 10.1107/S0108270113025341
_journal_volume 69
_journal_year 2013
_chemical_formula_iupac 'C14 H16 N2 O2 S'
_chemical_formula_moiety 'C14 H16 N2 O2 S'
_chemical_formula_sum 'C14 H16 N2 O2 S'
_chemical_formula_weight 276.35
_chemical_name_common <i>N</i>-(2-(pyridin-2-yl)ethyl)toluensulfonamide
_chemical_name_systematic
;
<i>N</i>-[2-(pyridin-2-yl)ethyl]toluenesulfonamide
;
_space_group_crystal_system orthorhombic
_space_group_IT_number 61
_space_group_name_Hall '-P 2ac 2ab'
_space_group_name_H-M_alt 'P b c a'
_symmetry_space_group_name_Hall '-P 2ac 2ab'
_symmetry_space_group_name_H-M 'P b c a'
_atom_sites_solution_hydrogens geom
_atom_sites_solution_primary direct
_atom_sites_solution_secondary difmap
_audit_creation_method 'APEX2 v2010.1-2'
_cell_angle_alpha 90
_cell_angle_beta 90
_cell_angle_gamma 90
_cell_formula_units_Z 8
_cell_length_a 7.6869(5)
_cell_length_b 15.7109(10)
_cell_length_c 22.6742(14)
_cell_measurement_reflns_used 129
_cell_measurement_temperature 100.(2)
_cell_measurement_theta_max 24.8136
_cell_measurement_theta_min 3.1540
_cell_volume 2738.3(3)
_computing_cell_refinement 'APEX2 (Bruker, 2009)'
_computing_data_collection 'Instrument Service (Bruker, 2010)'
_computing_data_reduction 'SAINT (Bruker, 2009)'
_computing_molecular_graphics 'CrystalMaker (Palmer, 2009)'
_computing_publication_material 'publCIF (Westrip, 2010)'
_computing_structure_refinement 'SHELXL97 (Sheldrick, 2008)'
_computing_structure_solution 'SHELXS97 (Sheldrick, 2008)'
_diffrn_ambient_temperature 100.(2)
_diffrn_detector_area_resol_mean 8.3333
_diffrn_measured_fraction_theta_full 1.000
_diffrn_measured_fraction_theta_max 0.993
_diffrn_measurement_device_type 'Bruker APEXII CCD area-detector'
_diffrn_measurement_method '\w and \f'
_diffrn_radiation_monochromator graphite
_diffrn_radiation_source 'fine-focus sealed tube'
_diffrn_radiation_type 'Mo K\a'
_diffrn_radiation_wavelength 0.71073
_diffrn_reflns_av_R_equivalents 0.1034
_diffrn_reflns_av_sigmaI/netI 0.0525
_diffrn_reflns_limit_h_max 10
_diffrn_reflns_limit_h_min -10
_diffrn_reflns_limit_k_max 20
_diffrn_reflns_limit_k_min -20
_diffrn_reflns_limit_l_max 29
_diffrn_reflns_limit_l_min -29
_diffrn_reflns_number 29603
_diffrn_reflns_theta_full 25.00
_diffrn_reflns_theta_max 27.82
_diffrn_reflns_theta_min 1.80
_exptl_absorpt_coefficient_mu 0.236
_exptl_absorpt_correction_T_max 0.95
_exptl_absorpt_correction_T_min 0.90
_exptl_absorpt_correction_type multi-scan
_exptl_absorpt_process_details '(SADABS; Bruker, 2009)'
_exptl_crystal_colour colourless
_exptl_crystal_density_diffrn 1.341
_exptl_crystal_density_method 'not measured'
_exptl_crystal_description block
_exptl_crystal_F_000 1168
_exptl_crystal_size_max 0.25
_exptl_crystal_size_mid 0.24
_exptl_crystal_size_min 0.23
_refine_diff_density_max 0.336
_refine_diff_density_min -0.504
_refine_ls_extinction_coef 0.0049(11)
_refine_ls_extinction_method none
_refine_ls_goodness_of_fit_ref 1.034
_refine_ls_hydrogen_treatment mixed
_refine_ls_matrix_type full
_refine_ls_number_parameters 176
_refine_ls_number_reflns 3221
_refine_ls_number_restraints 0
_refine_ls_restrained_S_all 1.034
_refine_ls_R_factor_all 0.0560
_refine_ls_R_factor_gt 0.0403
_refine_ls_shift/su_max 0.001
_refine_ls_shift/su_mean 0.000
_refine_ls_structure_factor_coef Fsqd
_refine_ls_weighting_details 'calc w = 1/[\s^2^(Fo^2^)+(0.0511P)^2^+0.5958P] where P=(Fo^2^+2Fc^2^)/3'
_refine_ls_weighting_scheme calc
_refine_ls_wR_factor_gt 0.1031
_refine_ls_wR_factor_ref 0.1088
_reflns_number_gt 2429
_reflns_number_total 3221
_reflns_threshold_expression I>2\s(I)
_cod_data_source_file yp3050.cif
_cod_data_source_block III
_cod_database_code 2019266

loop_
_space_group_symop_operation_xyz
'x, y, z'
'x+1/2, -y+1/2, -z'
'-x, y+1/2, -z+1/2'
'-x+1/2, -y, z+1/2'
'-x, -y, -z'
'-x-1/2, y-1/2, z'
'x, -y-1/2, z-1/2'
'x-1/2, y, -z-1/2'

loop_
_atom_site_type_symbol
_atom_site_label
_atom_site_fract_x
_atom_site_fract_y
_atom_site_fract_z
_atom_site_U_iso_or_equiv
_atom_site_adp_type
_atom_site_calc_flag
_atom_site_refinement_flags
_atom_site_occupancy
S S1 0.77568(6) 0.65729(3) 0.129057(19) 0.02024(14) Uani d . 1
O O1 0.59894(16) 0.64405(8) 0.14735(6) 0.0296(3) Uani d . 1
O O2 0.86748(17) 0.59037(8) 0.09914(6) 0.0294(3) Uani d . 1
N N1 0.88519(19) 0.68080(9) 0.18739(6) 0.0198(3) Uani d . 1
H H1 0.844(2) 0.7242(13) 0.2061(8) 0.024 Uiso d . 1
N N2 1.2340(2) 0.82332(9) 0.24113(7) 0.0255(4) Uani d . 1
C C21 0.7678(3) 0.97221(12) -0.02566(8) 0.0303(4) Uani d . 1
H H21A 0.682 0.9649 -0.0572 0.045 Uiso calc R 1
H H21B 0.8833 0.9808 -0.043 0.045 Uiso calc R 1
H H21C 0.7366 1.0219 -0.0018 0.045 Uiso calc R 1
C C18 0.7699(2) 0.89408(11) 0.01265(8) 0.0227(4) Uani d . 1
C C17 0.6633(2) 0.88763(11) 0.06214(8) 0.0220(4) Uani d . 1
H H17 0.5901 0.934 0.0724 0.026 Uiso calc R 1
C C16 0.6621(2) 0.81476(11) 0.09668(8) 0.0211(4) Uani d . 1
H H16 0.587 0.8109 0.1298 0.025 Uiso calc R 1
C C15 0.7716(2) 0.74731(11) 0.08245(7) 0.0185(4) Uani d . 1
C C1 1.0717(2) 0.66184(11) 0.19239(8) 0.0234(4) Uani d . 1
H H1A 1.0924 0.6039 0.1767 0.028 Uiso calc R 1
H H1B 1.1031 0.6612 0.2347 0.028 Uiso calc R 1
C C2 1.1935(2) 0.72375(11) 0.16050(8) 0.0257(4) Uani d . 1
H H2A 1.3145 0.7028 0.1641 0.031 Uiso calc R 1
H H2B 1.1633 0.7246 0.1181 0.031 Uiso calc R 1
C C3 1.1844(2) 0.81310(11) 0.18431(8) 0.0222(4) Uani d . 1
C C7 1.2255(3) 0.90199(12) 0.26408(8) 0.0287(4) Uani d . 1
H H7 1.2602 0.9095 0.304 0.034 Uiso calc R 1
C C6 1.1694(3) 0.97251(12) 0.23331(8) 0.0283(4) Uani d . 1
H H6 1.1651 1.0269 0.2515 0.034 Uiso calc R 1
C C19 0.8759(2) 0.82484(12) -0.00155(8) 0.0254(4) Uani d . 1
H H19 0.9477 0.8277 -0.0356 0.031 Uiso calc R 1
C C20 0.8785(2) 0.75196(12) 0.03298(7) 0.0244(4) Uani d . 1
H H20 0.9525 0.7057 0.023 0.029 Uiso calc R 1
C C5 1.1196(3) 0.96181(12) 0.17525(9) 0.0295(4) Uani d . 1
H H5 1.0806 1.009 0.1527 0.035 Uiso calc R 1
C C4 1.1271(2) 0.88171(12) 0.15046(8) 0.0255(4) Uani d . 1
H H4 1.0934 0.8733 0.1106 0.031 Uiso calc R 1

loop_
_atom_site_aniso_label
_atom_site_aniso_U_11
_atom_site_aniso_U_22
_atom_site_aniso_U_33
_atom_site_aniso_U_12
_atom_site_aniso_U_13
_atom_site_aniso_U_23
S1 0.0211(2) 0.0157(2) 0.0240(2) -0.00021(16) -0.00187(17) -0.00098(16)
O1 0.0222(7) 0.0263(7) 0.0402(8) -0.0049(5) -0.0022(6) 0.0079(6)
O2 0.0386(8) 0.0201(7) 0.0296(7) 0.0074(6) -0.0042(6) -0.0059(5)
N1 0.0221(8) 0.0178(7) 0.0196(7) 0.0014(6) 0.0001(6) -0.0024(6)
N2 0.0246(8) 0.0241(8) 0.0278(8) -0.0037(6) -0.0055(6) 0.0055(6)
C21 0.0365(11) 0.0303(11) 0.0240(9) -0.0016(8) -0.0038(8) 0.0075(8)
C18 0.0243(9) 0.0241(9) 0.0199(9) -0.0050(7) -0.0051(7) 0.0005(7)
C17 0.0233(9) 0.0184(9) 0.0242(9) 0.0021(7) -0.0025(7) -0.0024(7)
C16 0.0219(9) 0.0210(9) 0.0205(9) -0.0004(7) 0.0001(7) -0.0028(7)
C15 0.0194(9) 0.0171(8) 0.0189(8) -0.0003(7) -0.0041(7) -0.0017(7)
C1 0.0223(9) 0.0186(9) 0.0294(10) 0.0022(7) -0.0047(7) 0.0004(7)
C2 0.0197(9) 0.0254(10) 0.0320(10) 0.0025(7) 0.0020(7) -0.0004(8)
C3 0.0180(9) 0.0226(9) 0.0261(9) -0.0027(7) 0.0018(7) 0.0029(7)
C7 0.0316(11) 0.0296(10) 0.0248(10) -0.0115(8) -0.0037(8) 0.0028(8)
C6 0.0308(11) 0.0210(9) 0.0332(11) -0.0049(8) 0.0056(8) -0.0017(8)
C19 0.0247(10) 0.0324(10) 0.0192(9) 0.0001(8) 0.0013(7) -0.0001(8)
C20 0.0241(9) 0.0273(10) 0.0219(9) 0.0060(7) -0.0004(7) -0.0041(7)
C5 0.0305(11) 0.0246(10) 0.0333(11) 0.0021(8) 0.0016(8) 0.0101(8)
C4 0.0273(10) 0.0288(10) 0.0203(9) 0.0006(8) -0.0009(7) 0.0036(8)

loop_
_atom_type_symbol
_atom_type_description
_atom_type_scat_dispersion_real
_atom_type_scat_dispersion_imag
_atom_type_scat_source
C C 0.0033 0.0016 'International Tables Vol C Tables 4.2.6.8 and 6.1.1.4'
H H 0.0000 0.0000 'International Tables Vol C Tables 4.2.6.8 and 6.1.1.4'
N N 0.0061 0.0033 'International Tables Vol C Tables 4.2.6.8 and 6.1.1.4'
O O 0.0106 0.0060 'International Tables Vol C Tables 4.2.6.8 and 6.1.1.4'
S S 0.1246 0.1234 'International Tables Vol C Tables 4.2.6.8 and 6.1.1.4'

loop_
_geom_angle_atom_site_label_1
_geom_angle_atom_site_label_2
_geom_angle_atom_site_label_3
_geom_angle
O1 S1 O2 119.68(8)
O1 S1 N1 106.89(8)
O2 S1 N1 107.39(8)
O1 S1 C15 105.79(8)
O2 S1 C15 108.20(8)
N1 S1 C15 108.49(8)
C1 N1 S1 121.81(12)
C1 N1 H1 118.7(13)
S1 N1 H1 113.2(13)
C7 N2 C3 117.67(15)
C18 C21 H21A 109.5
C18 C21 H21B 109.5
H21A C21 H21B 109.5
C18 C21 H21C 109.5
H21A C21 H21C 109.5
H21B C21 H21C 109.5
C17 C18 C19 118.17(16)
C17 C18 C21 121.21(16)
C19 C18 C21 120.60(17)
C16 C17 C18 121.25(16)
C16 C17 H17 119.4
C18 C17 H17 119.4
C17 C16 C15 119.59(16)
C17 C16 H16 120.2
C15 C16 H16 120.2
C16 C15 C20 120.26(16)
C16 C15 S1 118.83(13)
C20 C15 S1 120.89(13)
N1 C1 C2 115.57(14)
N1 C1 H1A 108.4
C2 C1 H1A 108.4
N1 C1 H1B 108.4
C2 C1 H1B 108.4
H1A C1 H1B 107.4
C3 C2 C1 113.22(15)
C3 C2 H2A 108.9
C1 C2 H2A 108.9
C3 C2 H2B 108.9
C1 C2 H2B 108.9
H2A C2 H2B 107.7
N2 C3 C4 121.42(17)
N2 C3 C2 116.02(15)
C4 C3 C2 122.56(16)
N2 C7 C6 123.99(17)
N2 C7 H7 118.0
C6 C7 H7 118.0
C7 C6 C5 118.11(17)
C7 C6 H6 120.9
C5 C6 H6 120.9
C20 C19 C18 121.41(16)
C20 C19 H19 119.3
C18 C19 H19 119.3
C19 C20 C15 119.29(16)
C19 C20 H20 120.4
C15 C20 H20 120.4
C4 C5 C6 119.20(17)
C4 C5 H5 120.4
C6 C5 H5 120.4
C5 C4 C3 119.61(17)
C5 C4 H4 120.2
C3 C4 H4 120.2

loop_
_geom_bond_atom_site_label_1
_geom_bond_atom_site_label_2
_geom_bond_distance
S1 O1 1.4357(13)
S1 O2 1.4365(13)
S1 N1 1.6107(15)
S1 C15 1.7658(17)
N1 C1 1.469(2)
N1 H1 0.86(2)
N2 C7 1.343(2)
N2 C3 1.353(2)
C21 C18 1.504(2)
C21 H21A 0.98
C21 H21B 0.98
C21 H21C 0.98
C18 C17 1.393(2)
C18 C19 1.397(3)
C17 C16 1.387(2)
C17 H17 0.95
C16 C15 1.391(2)
C16 H16 0.95
C15 C20 1.393(2)
C1 C2 1.531(2)
C1 H1A 0.99
C1 H1B 0.99
C2 C3 1.506(2)
C2 H2A 0.99
C2 H2B 0.99
C3 C4 1.394(2)
C7 C6 1.379(3)
C7 H7 0.95
C6 C5 1.381(3)
C6 H6 0.95
C19 C20 1.387(3)
C19 H19 0.95
C20 H20 0.95
C5 C4 1.379(3)
C5 H5 0.95
C4 H4 0.95

loop_
_geom_torsion_atom_site_label_1
_geom_torsion_atom_site_label_2
_geom_torsion_atom_site_label_3
_geom_torsion_atom_site_label_4
_geom_torsion
O1 S1 N1 C1 152.14(13)
O2 S1 N1 C1 22.54(15)
C15 S1 N1 C1 -94.19(14)
C19 C18 C17 C16 0.2(3)
C21 C18 C17 C16 178.39(16)
C18 C17 C16 C15 1.2(3)
C17 C16 C15 C20 -1.6(3)
C17 C16 C15 S1 176.94(13)
O1 S1 C15 C16 38.47(16)
O2 S1 C15 C16 167.86(13)
N1 S1 C15 C16 -75.92(15)
O1 S1 C15 C20 -142.98(14)
O2 S1 C15 C20 -13.58(16)
N1 S1 C15 C20 102.63(15)
S1 N1 C1 C2 78.71(18)
N1 C1 C2 C3 62.9(2)
C7 N2 C3 C4 0.3(3)
C7 N2 C3 C2 -179.19(15)
C1 C2 C3 N2 63.0(2)
C1 C2 C3 C4 -116.49(19)
C3 N2 C7 C6 0.0(3)
N2 C7 C6 C5 -0.3(3)
C17 C18 C19 C20 -1.2(3)
C21 C18 C19 C20 -179.44(16)
C18 C19 C20 C15 0.8(3)
C16 C15 C20 C19 0.6(3)
S1 C15 C20 C19 -177.91(13)
C7 C6 C5 C4 0.2(3)
C6 C5 C4 C3 0.1(3)
N2 C3 C4 C5 -0.4(3)
C2 C3 C4 C5 179.09(16)
